data_2221875
loop_
_publ_author_name
'Zhang, Chao'
'Ren, Yong'
'Luo, Mei-Ming'

_publ_section_title
;1-(3-Ammoniomethyl-2,4,6-trimethylbenzyl)-3-(2,4,6-trimethylphenyl)imidazol-1-ium
 dibromide monohydrate
;
_journal_coeditor_code ZL2182
_journal_issue 5
_journal_name_full 'Acta Crystallographica Section E'
_journal_page_first o1023
_journal_page_last o1024
_journal_paper_doi 10.1107/S1600536809012811
_journal_volume 65
_journal_year 2009
_chemical_formula_iupac 'C25 H35 N3 2+, 2Br -, H2 O'
_chemical_formula_moiety 'C25 H35 N3 2+, 2(Br -), H2 O'
_chemical_formula_sum 'C25 H37 Br2 N3 O'
_chemical_formula_weight 555.40
_chemical_melting_point 501
_chemical_name_systematic
;
1-(3-Ammoniomethyl-2,4,6-trimethylbenzyl)-3-(2,4,6-trimethylphenyl)imidazol-
1-ium dibromide monohydrate
;
_space_group_IT_number 2
_symmetry_cell_setting triclinic
_symmetry_space_group_name_Hall '-P 1'
_symmetry_space_group_name_H-M 'P -1'
_atom_sites_solution_hydrogens mixed
_atom_sites_solution_primary direct
_atom_sites_solution_secondary difmap
_audit_creation_method SHELXL-97
_cell_angle_alpha 66.48(4)
_cell_angle_beta 70.26(4)
_cell_angle_gamma 80.58(3)
_cell_formula_units_Z 2
_cell_length_a 10.594(4)
_cell_length_b 10.800(3)
_cell_length_c 13.193(4)
_cell_measurement_reflns_used 23
_cell_measurement_temperature 294(2)
_cell_measurement_theta_max 7.78
_cell_measurement_theta_min 4.50
_cell_volume 1302.0(9)
_computing_cell_refinement 'DIFRAC (Gabe et al., 1993)'
_computing_data_collection 'DIFRAC (Gabe et al., 1993)'
_computing_data_reduction 'NRCVAX (Gabe et al., 1989)'
_computing_molecular_graphics 'ORTEP3 for Windows (Farrugia, 1999)'
_computing_publication_material 'SHELXL97 (Sheldrick, 2008)'
_computing_structure_refinement 'SHELXL97 (Sheldrick, 2008)'
_computing_structure_solution 'SHELXS97 (Sheldrick, 2008)'
_diffrn_ambient_temperature 294(2)
_diffrn_measured_fraction_theta_full 0.994
_diffrn_measured_fraction_theta_max 0.994
_diffrn_measurement_device_type 'Enraf--Nonius CAD-4'
_diffrn_measurement_method \w/2\q
_diffrn_radiation_monochromator graphite
_diffrn_radiation_source 'fine-focus sealed tube'
_diffrn_radiation_type MoK\a
_diffrn_radiation_wavelength 0.71073
_diffrn_reflns_av_R_equivalents 0.0071
_diffrn_reflns_av_sigmaI/netI 0.0492
_diffrn_reflns_limit_h_max 12
_diffrn_reflns_limit_h_min -12
_diffrn_reflns_limit_k_max 13
_diffrn_reflns_limit_k_min -4
_diffrn_reflns_limit_l_max 15
_diffrn_reflns_limit_l_min -14
_diffrn_reflns_number 4856
_diffrn_reflns_theta_full 25.55
_diffrn_reflns_theta_max 25.55
_diffrn_reflns_theta_min 1.77
_diffrn_standards_decay_% 2.679
_diffrn_standards_interval_count 300
_diffrn_standards_number 3
_exptl_absorpt_coefficient_mu 3.134
_exptl_absorpt_correction_T_max 0.3670
_exptl_absorpt_correction_T_min 0.3033
_exptl_absorpt_correction_type sphere
_exptl_absorpt_process_details '(Farrugia, 1999)'
_exptl_crystal_colour colourless
_exptl_crystal_density_diffrn 1.417
_exptl_crystal_density_method 'not measured'
_exptl_crystal_description block
_exptl_crystal_F_000 572
_exptl_crystal_size_max 0.50
_exptl_crystal_size_mid 0.46
_exptl_crystal_size_min 0.40
_refine_diff_density_max 1.012
_refine_diff_density_min -0.581
_refine_ls_extinction_method none
_refine_ls_goodness_of_fit_ref 1.086
_refine_ls_hydrogen_treatment mixed
_refine_ls_matrix_type full
_refine_ls_number_parameters 300
_refine_ls_number_reflns 4745
_refine_ls_number_restraints 4
_refine_ls_restrained_S_all 1.086
_refine_ls_R_factor_all 0.1105
_refine_ls_R_factor_gt 0.0649
_refine_ls_shift/su_max 0.000
_refine_ls_shift/su_mean 0.000
_refine_ls_structure_factor_coef Fsqd
_refine_ls_weighting_details 'calc w=1/[\s^2^(Fo^2^)+(0.12P)^2^+0.3033P] where P=(Fo^2^+2Fc^2^)/3'
_refine_ls_weighting_scheme calc
_refine_ls_wR_factor_gt 0.1822
_refine_ls_wR_factor_ref 0.2027
_reflns_number_gt 2966
_reflns_number_total 4745
_reflns_threshold_expression I>2\s(I)
_cod_data_source_file zl2182.cif
_cod_data_source_block I
_cod_depositor_comments
;
The following automatic conversions were performed:
'_symmetry_cell_setting' value 'Triclinic' changed to 'triclinic'
according to '/home/saulius/struct/CIF-dictionaries/cif_core.dic'
dictionary named 'cif_core.dic' version 2.4.1 from 2010-06-29.

Automatic conversion script
Id: cif_fix_enum 1527 2010-12-29 10:47:43Z saulius 

The following automatic conversions were performed:

'_symmetry_cell_setting' value 'Triclinic' changed to 'triclinic'
according to /home/saulius/struct/CIF-dictionaries/cif_core.dic
dictionary named 'cif_core.dic' version 2.4.1 from 2010-06-29.

Automatic conversion script
Id: cif_fix_values 1715 2011-07-08 13:25:40Z adriana 
;
_cod_database_code 2221875
_cod_database_fobs_code 2221875

loop_
_symmetry_equiv_pos_as_xyz
'x, y, z'
'-x, -y, -z'

loop_
_atom_site_type_symbol
_atom_site_label
_atom_site_fract_x
_atom_site_fract_y
_atom_site_fract_z
_atom_site_U_iso_or_equiv
_atom_site_adp_type
_atom_site_calc_flag
_atom_site_refinement_flags
_atom_site_occupancy
_atom_site_disorder_assembly
_atom_site_disorder_group
Br Br1 0.05853(7) 0.78890(7) 0.34382(7) 0.0653(3) Uani d . 1 . .
Br Br2 0.53218(8) 0.62059(8) 0.28647(7) 0.0652(3) Uani d . 1 . .
O O1 0.3386(6) 0.7953(7) 0.1251(4) 0.0685(14) Uani d D 1 . .
H H1O1 0.272(4) 0.815(8) 0.170(4) 0.07(3) Uiso d D 1 . .
H H1O2 0.397(5) 0.764(8) 0.157(5) 0.07(3) Uiso d D 1 . .
N N1 0.3013(5) 0.4016(4) 0.4497(4) 0.0341(10) Uani d D 1 . .
H H1N 0.383(3) 0.438(6) 0.413(5) 0.056(19) Uiso d D 1 . .
N N2 0.3043(4) 0.0868(4) 0.1764(4) 0.0308(9) Uani d . 1 . .
N N3 0.1566(4) 0.2120(4) 0.0972(4) 0.0336(10) Uani d . 1 . .
C C1 0.3488(5) 0.1091(5) 0.3941(5) 0.0326(11) Uani d . 1 . .
C C2 0.4293(5) 0.0520(5) 0.3132(4) 0.0303(11) Uani d . 1 . .
C C3 0.5697(5) 0.0588(5) 0.2778(5) 0.0339(12) Uani d . 1 . .
C C4 0.6263(5) 0.1238(5) 0.3225(5) 0.0342(12) Uani d . 1 . .
H H4 0.7193 0.1254 0.3010 0.041 Uiso calc R 1 . .
C C5 0.5505(5) 0.1865(5) 0.3978(4) 0.0301(11) Uani d . 1 . .
C C6 0.4093(5) 0.1809(5) 0.4329(4) 0.0305(11) Uani d . 1 . .
C C7 0.3254(5) 0.2517(5) 0.5130(5) 0.0341(12) Uani d . 1 . .
H H7A 0.3699 0.2408 0.5694 0.041 Uiso calc R 1 . .
H H7B 0.2395 0.2089 0.5548 0.041 Uiso calc R 1 . .
C C8 0.2255(6) 0.4298(6) 0.3664(5) 0.0455(14) Uani d . 1 . .
H H8A 0.2643 0.3772 0.3187 0.068 Uiso calc R 1 . .
H H8B 0.2294 0.5241 0.3183 0.068 Uiso calc R 1 . .
H H8C 0.1336 0.4064 0.4081 0.068 Uiso calc R 1 . .
C C9 0.2247(6) 0.4663(6) 0.5380(6) 0.0473(15) Uani d . 1 . .
H H9A 0.2131 0.5616 0.4984 0.071 Uiso calc R 1 . .
H H9B 0.2745 0.4511 0.5909 0.071 Uiso calc R 1 . .
H H9C 0.1384 0.4267 0.5802 0.071 Uiso calc R 1 . .
C C10 0.1998(5) 0.0854(6) 0.4431(5) 0.0398(13) Uani d . 1 . .
H H10A 0.1537 0.1555 0.3948 0.060 Uiso calc R 1 . .
H H10B 0.1678 0.0864 0.5201 0.060 Uiso calc R 1 . .
H H10C 0.1833 -0.0006 0.4455 0.060 Uiso calc R 1 . .
C C11 0.6620(6) -0.0024(6) 0.1924(5) 0.0444(14) Uani d . 1 . .
H H11A 0.6464 -0.0971 0.2215 0.067 Uiso calc R 1 . .
H H11B 0.7537 0.0100 0.1826 0.067 Uiso calc R 1 . .
H H11C 0.6444 0.0413 0.1191 0.067 Uiso calc R 1 . .
C C12 0.6214(6) 0.2566(6) 0.4402(5) 0.0385(12) Uani d . 1 . .
H H12A 0.6090 0.3526 0.4046 0.058 Uiso calc R 1 . .
H H12B 0.7154 0.2326 0.4202 0.058 Uiso calc R 1 . .
H H12C 0.5850 0.2292 0.5229 0.058 Uiso calc R 1 . .
C C13 0.3650(6) -0.0154(5) 0.2643(5) 0.0351(12) Uani d . 1 . .
H H13A 0.4318 -0.0707 0.2286 0.042 Uiso calc R 1 . .
H H13B 0.2960 -0.0741 0.3265 0.042 Uiso calc R 1 . .
C C14 0.1737(5) 0.1112(5) 0.1895(4) 0.0302(11) Uani d . 1 . .
H H14 0.1052 0.0644 0.2539 0.036 Uiso calc R 1 . .
C C15 0.3735(6) 0.1725(6) 0.0688(5) 0.0421(14) Uani d . 1 . .
H H15 0.4663 0.1750 0.0371 0.050 Uiso calc R 1 . .
C C16 0.2853(6) 0.2512(6) 0.0174(5) 0.0437(14) Uani d . 1 . .
H H16 0.3042 0.3187 -0.0562 0.052 Uiso calc R 1 . .
C C17 0.0284(5) 0.2702(5) 0.0807(5) 0.0350(12) Uani d . 1 . .
C C18 -0.0477(5) 0.3458(6) 0.1462(5) 0.0378(12) Uani d . 1 . .
C C19 -0.1741(6) 0.3945(6) 0.1334(5) 0.0417(13) Uani d . 1 . .
H H19 -0.2271 0.4449 0.1764 0.050 Uiso calc R 1 . .
C C20 -0.2221(5) 0.3696(6) 0.0589(5) 0.0414(13) Uani d . 1 . .
C C21 -0.1385(6) 0.3010(6) -0.0093(6) 0.0489(15) Uani d . 1 . .
H H21 -0.1682 0.2895 -0.0636 0.059 Uiso calc R 1 . .
C C22 -0.0132(6) 0.2492(6) -0.0001(5) 0.0423(13) Uani d . 1 . .
C C23 0.0000(7) 0.3743(7) 0.2297(6) 0.0521(16) Uani d . 1 . .
H H23A -0.0364 0.4603 0.2334 0.078 Uiso calc R 1 . .
H H23B 0.0963 0.3757 0.2037 0.078 Uiso calc R 1 . .
H H23C -0.0292 0.3050 0.3052 0.078 Uiso calc R 1 . .
C C24 -0.3623(7) 0.4168(8) 0.0498(8) 0.066(2) Uani d . 1 . .
H H24A -0.4166 0.4323 0.1187 0.099 Uiso calc R 1 . .
H H24B -0.4016 0.3488 0.0413 0.099 Uiso calc R 1 . .
H H24C -0.3575 0.4993 -0.0164 0.099 Uiso calc R 1 . .
C C25 0.0750(8) 0.1756(9) -0.0766(8) 0.073(2) Uani d . 1 . .
H H25A 0.0258 0.1644 -0.1215 0.109 Uiso calc R 1 . .
H H25B 0.1022 0.0886 -0.0293 0.109 Uiso calc R 1 . .
H H25C 0.1529 0.2271 -0.1278 0.109 Uiso calc R 1 . .

loop_
_atom_site_aniso_label
_atom_site_aniso_U_11
_atom_site_aniso_U_22
_atom_site_aniso_U_33
_atom_site_aniso_U_12
_atom_site_aniso_U_13
_atom_site_aniso_U_23
Br1 0.0458(4) 0.0520(4) 0.0827(6) -0.0118(3) 0.0013(3) -0.0227(4)
Br2 0.0657(5) 0.0598(5) 0.0600(5) -0.0090(3) -0.0138(4) -0.0137(4)
O1 0.058(3) 0.106(4) 0.053(3) -0.005(3) -0.016(3) -0.039(3)
N1 0.036(2) 0.034(2) 0.040(3) -0.0018(19) -0.012(2) -0.020(2)
N2 0.037(2) 0.028(2) 0.032(2) 0.0007(18) -0.0126(19) -0.0136(19)
N3 0.033(2) 0.034(2) 0.030(2) -0.0029(18) -0.0117(19) -0.0063(19)
C1 0.031(3) 0.030(3) 0.034(3) -0.004(2) -0.010(2) -0.009(2)
C2 0.035(3) 0.024(2) 0.033(3) -0.004(2) -0.012(2) -0.008(2)
C3 0.036(3) 0.026(3) 0.037(3) 0.003(2) -0.011(2) -0.009(2)
C4 0.028(3) 0.030(3) 0.042(3) -0.003(2) -0.012(2) -0.009(2)
C5 0.037(3) 0.022(2) 0.033(3) -0.004(2) -0.019(2) -0.003(2)
C6 0.037(3) 0.028(3) 0.027(3) -0.006(2) -0.011(2) -0.007(2)
C7 0.042(3) 0.032(3) 0.031(3) -0.001(2) -0.014(2) -0.011(2)
C8 0.061(4) 0.035(3) 0.050(4) 0.004(3) -0.036(3) -0.012(3)
C9 0.051(3) 0.044(3) 0.056(4) 0.004(3) -0.011(3) -0.033(3)
C10 0.034(3) 0.047(3) 0.048(3) 0.000(2) -0.013(3) -0.027(3)
C11 0.037(3) 0.050(3) 0.053(4) 0.000(3) -0.009(3) -0.030(3)
C12 0.042(3) 0.034(3) 0.046(3) -0.007(2) -0.018(3) -0.015(3)
C13 0.043(3) 0.027(3) 0.040(3) 0.001(2) -0.020(2) -0.013(2)
C14 0.027(3) 0.033(3) 0.029(3) -0.007(2) -0.007(2) -0.009(2)
C15 0.029(3) 0.052(3) 0.033(3) -0.004(3) -0.005(2) -0.007(3)
C16 0.037(3) 0.052(3) 0.033(3) -0.012(3) -0.008(2) -0.005(3)
C17 0.033(3) 0.036(3) 0.033(3) -0.005(2) -0.010(2) -0.009(2)
C18 0.039(3) 0.037(3) 0.033(3) -0.004(2) -0.011(2) -0.009(2)
C19 0.040(3) 0.037(3) 0.039(3) 0.001(2) -0.010(3) -0.008(3)
C20 0.034(3) 0.036(3) 0.051(4) -0.006(2) -0.017(3) -0.007(3)
C21 0.054(4) 0.047(3) 0.056(4) -0.004(3) -0.034(3) -0.013(3)
C22 0.045(3) 0.043(3) 0.045(3) -0.003(3) -0.019(3) -0.017(3)
C23 0.050(4) 0.067(4) 0.045(4) 0.007(3) -0.018(3) -0.027(3)
C24 0.049(4) 0.057(4) 0.099(6) 0.004(3) -0.044(4) -0.021(4)
C25 0.075(5) 0.090(6) 0.084(6) 0.022(4) -0.042(4) -0.059(5)

loop_
_atom_type_symbol
_atom_type_description
_atom_type_scat_dispersion_real
_atom_type_scat_dispersion_imag
_atom_type_scat_source
C C 0.0033 0.0016 'International Tables Vol C Tables 4.2.6.8 and 6.1.1.4'
H H 0.0000 0.0000 'International Tables Vol C Tables 4.2.6.8 and 6.1.1.4'
N N 0.0061 0.0033 'International Tables Vol C Tables 4.2.6.8 and 6.1.1.4'
O O 0.0106 0.0060 'International Tables Vol C Tables 4.2.6.8 and 6.1.1.4'
Br Br -0.2901 2.4595 'International Tables Vol C Tables 4.2.6.8 and 6.1.1.4'

loop_
_geom_angle_atom_site_label_1
_geom_angle_atom_site_label_2
_geom_angle_atom_site_label_3
_geom_angle_site_symmetry_1
_geom_angle_site_symmetry_3
_geom_angle
_geom_angle_publ_flag
H1O1 O1 H1O2 . . 109(6) ?
C8 N1 C7 . . 113.5(4) ?
C8 N1 C9 . . 108.8(4) ?
C7 N1 C9 . . 109.4(4) ?
C8 N1 H1N . . 111(4) ?
C7 N1 H1N . . 107(4) ?
C9 N1 H1N . . 108(4) ?
C14 N2 C15 . . 108.3(4) ?
C14 N2 C13 . . 125.8(4) ?
C15 N2 C13 . . 125.9(4) ?
C14 N3 C16 . . 107.7(4) ?
C14 N3 C17 . . 125.5(4) ?
C16 N3 C17 . . 126.7(4) ?
C6 C1 C2 . . 119.5(5) ?
C6 C1 C10 . . 120.9(5) ?
C2 C1 C10 . . 119.5(5) ?
C3 C2 C1 . . 120.1(5) ?
C3 C2 C13 . . 120.0(5) ?
C1 C2 C13 . . 119.9(5) ?
C4 C3 C2 . . 118.8(5) ?
C4 C3 C11 . . 118.5(5) ?
C2 C3 C11 . . 122.7(5) ?
C3 C4 C5 . . 122.7(5) ?
C3 C4 H4 . . 118.6 ?
C5 C4 H4 . . 118.6 ?
C4 C5 C6 . . 118.7(5) ?
C4 C5 C12 . . 118.8(5) ?
C6 C5 C12 . . 122.6(5) ?
C1 C6 C5 . . 120.0(4) ?
C1 C6 C7 . . 120.9(5) ?
C5 C6 C7 . . 119.1(4) ?
C6 C7 N1 . . 113.2(4) ?
C6 C7 H7A . . 108.9 ?
N1 C7 H7A . . 108.9 ?
C6 C7 H7B . . 108.9 ?
N1 C7 H7B . . 108.9 ?
H7A C7 H7B . . 107.8 ?
N1 C8 H8A . . 109.5 ?
N1 C8 H8B . . 109.5 ?
H8A C8 H8B . . 109.5 ?
N1 C8 H8C . . 109.5 ?
H8A C8 H8C . . 109.5 ?
H8B C8 H8C . . 109.5 ?
N1 C9 H9A . . 109.5 ?
N1 C9 H9B . . 109.5 ?
H9A C9 H9B . . 109.5 ?
N1 C9 H9C . . 109.5 ?
H9A C9 H9C . . 109.5 ?
H9B C9 H9C . . 109.5 ?
C1 C10 H10A . . 109.5 ?
C1 C10 H10B . . 109.5 ?
H10A C10 H10B . . 109.5 ?
C1 C10 H10C . . 109.5 ?
H10A C10 H10C . . 109.5 ?
H10B C10 H10C . . 109.5 ?
C3 C11 H11A . . 109.5 ?
C3 C11 H11B . . 109.5 ?
H11A C11 H11B . . 109.5 ?
C3 C11 H11C . . 109.5 ?
H11A C11 H11C . . 109.5 ?
H11B C11 H11C . . 109.5 ?
C5 C12 H12A . . 109.5 ?
C5 C12 H12B . . 109.5 ?
H12A C12 H12B . . 109.5 ?
C5 C12 H12C . . 109.5 ?
H12A C12 H12C . . 109.5 ?
H12B C12 H12C . . 109.5 ?
N2 C13 C2 . . 110.9(4) ?
N2 C13 H13A . . 109.5 ?
C2 C13 H13A . . 109.5 ?
N2 C13 H13B . . 109.5 ?
C2 C13 H13B . . 109.5 ?
H13A C13 H13B . . 108.1 ?
N3 C14 N2 . . 109.3(4) ?
N3 C14 H14 . . 125.3 ?
N2 C14 H14 . . 125.3 ?
C16 C15 N2 . . 108.4(5) ?
C16 C15 H15 . . 125.8 ?
N2 C15 H15 . . 125.8 ?
C15 C16 N3 . . 106.2(5) ?
C15 C16 H16 . . 126.9 ?
N3 C16 H16 . . 126.9 ?
C22 C17 C18 . . 122.7(5) ?
C22 C17 N3 . . 118.7(5) ?
C18 C17 N3 . . 118.6(5) ?
C17 C18 C19 . . 117.4(5) ?
C17 C18 C23 . . 122.8(5) ?
C19 C18 C23 . . 119.7(5) ?
C20 C19 C18 . . 121.6(5) ?
C20 C19 H19 . . 119.2 ?
C18 C19 H19 . . 119.2 ?
C19 C20 C21 . . 118.3(5) ?
C19 C20 C24 . . 121.4(6) ?
C21 C20 C24 . . 120.4(6) ?
C22 C21 C20 . . 122.9(6) ?
C22 C21 H21 . . 118.6 ?
C20 C21 H21 . . 118.6 ?
C21 C22 C17 . . 116.9(5) ?
C21 C22 C25 . . 121.1(6) ?
C17 C22 C25 . . 122.0(5) ?
C18 C23 H23A . . 109.5 ?
C18 C23 H23B . . 109.5 ?
H23A C23 H23B . . 109.5 ?
C18 C23 H23C . . 109.5 ?
H23A C23 H23C . . 109.5 ?
H23B C23 H23C . . 109.5 ?
C20 C24 H24A . . 109.5 ?
C20 C24 H24B . . 109.5 ?
H24A C24 H24B . . 109.5 ?
C20 C24 H24C . . 109.5 ?
H24A C24 H24C . . 109.5 ?
H24B C24 H24C . . 109.5 ?
C22 C25 H25A . . 109.5 ?
C22 C25 H25B . . 109.5 ?
H25A C25 H25B . . 109.5 ?
C22 C25 H25C . . 109.5 ?
H25A C25 H25C . . 109.5 ?
H25B C25 H25C . . 109.5 ?

loop_
_geom_bond_atom_site_label_1
_geom_bond_atom_site_label_2
_geom_bond_site_symmetry_2
_geom_bond_distance
_geom_bond_publ_flag
O1 H1O1 . 0.81(6) ?
O1 H1O2 . 0.82(6) ?
N1 C8 . 1.482(7) ?
N1 C7 . 1.521(7) ?
N1 C9 . 1.526(7) ?
N1 H1N . 0.90(5) ?
N2 C14 . 1.330(6) ?
N2 C15 . 1.371(7) ?
N2 C13 . 1.492(7) ?
N3 C14 . 1.314(6) ?
N3 C16 . 1.418(7) ?
N3 C17 . 1.449(7) ?
C1 C6 . 1.405(7) ?
C1 C2 . 1.409(7) ?
C1 C10 . 1.512(7) ?
C2 C3 . 1.406(7) ?
C2 C13 . 1.497(7) ?
C3 C4 . 1.380(8) ?
C3 C11 . 1.517(7) ?
C4 C5 . 1.382(7) ?
C4 H4 . 0.9300 ?
C5 C6 . 1.412(7) ?
C5 C12 . 1.503(7) ?
C6 C7 . 1.510(7) ?
C7 H7A . 0.9700 ?
C7 H7B . 0.9700 ?
C8 H8A . 0.9600 ?
C8 H8B . 0.9600 ?
C8 H8C . 0.9600 ?
C9 H9A . 0.9600 ?
C9 H9B . 0.9600 ?
C9 H9C . 0.9600 ?
C10 H10A . 0.9600 ?
C10 H10B . 0.9600 ?
C10 H10C . 0.9600 ?
C11 H11A . 0.9600 ?
C11 H11B . 0.9600 ?
C11 H11C . 0.9600 ?
C12 H12A . 0.9600 ?
C12 H12B . 0.9600 ?
C12 H12C . 0.9600 ?
C13 H13A . 0.9700 ?
C13 H13B . 0.9700 ?
C14 H14 . 0.9300 ?
C15 C16 . 1.328(8) ?
C15 H15 . 0.9300 ?
C16 H16 . 0.9300 ?
C17 C22 . 1.387(8) ?
C17 C18 . 1.393(8) ?
C18 C19 . 1.396(8) ?
C18 C23 . 1.503(8) ?
C19 C20 . 1.376(9) ?
C19 H19 . 0.9300 ?
C20 C21 . 1.386(9) ?
C20 C24 . 1.518(8) ?
C21 C22 . 1.379(8) ?
C21 H21 . 0.9300 ?
C22 C25 . 1.511(9) ?
C23 H23A . 0.9600 ?
C23 H23B . 0.9600 ?
C23 H23C . 0.9600 ?
C24 H24A . 0.9600 ?
C24 H24B . 0.9600 ?
C24 H24C . 0.9600 ?
C25 H25A . 0.9600 ?
C25 H25B . 0.9600 ?
C25 H25C . 0.9600 ?

loop_
_geom_hbond_atom_site_label_D
_geom_hbond_atom_site_label_H
_geom_hbond_atom_site_label_A
_geom_hbond_site_symmetry_A
_geom_hbond_distance_DH
_geom_hbond_distance_HA
_geom_hbond_distance_DA
_geom_hbond_angle_DHA
O1 H1O1 Br1 . 0.81(6) 2.58(3) 3.355(6) 160(8)
O1 H1O2 Br2 . 0.82(6) 2.49(6) 3.283(6) 165(7)
N1 H1N Br2 . 0.90(5) 2.40(3) 3.238(5) 154(6)
C9 H9B Br2 2_666 0.96 2.85 3.792(7) 167
C12 H12A Br2 . 0.96 2.82 3.765(7) 168
C14 H14 Br1 1_545 0.93 2.79 3.436(6) 128
C16 H16 Br2 2_665 0.93 2.81 3.597(6) 143

loop_
_geom_torsion_atom_site_label_1
_geom_torsion_atom_site_label_2
_geom_torsion_atom_site_label_3
_geom_torsion_atom_site_label_4
_geom_torsion_site_symmetry_1
_geom_torsion_site_symmetry_2
_geom_torsion_site_symmetry_3
_geom_torsion_site_symmetry_4
_geom_torsion
_geom_torsion_publ_flag
C6 C1 C2 C3 . . . . 4.4(7) ?
C10 C1 C2 C3 . . . . -172.1(5) ?
C6 C1 C2 C13 . . . . -175.3(5) ?
C10 C1 C2 C13 . . . . 8.2(7) ?
C1 C2 C3 C4 . . . . -0.9(7) ?
C13 C2 C3 C4 . . . . 178.8(5) ?
C1 C2 C3 C11 . . . . 179.1(5) ?
C13 C2 C3 C11 . . . . -1.3(8) ?
C2 C3 C4 C5 . . . . -2.2(8) ?
C11 C3 C4 C5 . . . . 177.8(5) ?
C3 C4 C5 C6 . . . . 1.7(8) ?
C3 C4 C5 C12 . . . . -179.0(5) ?
C2 C1 C6 C5 . . . . -4.9(7) ?
C10 C1 C6 C5 . . . . 171.5(5) ?
C2 C1 C6 C7 . . . . 175.7(4) ?
C10 C1 C6 C7 . . . . -7.9(8) ?
C4 C5 C6 C1 . . . . 1.9(7) ?
C12 C5 C6 C1 . . . . -177.4(5) ?
C4 C5 C6 C7 . . . . -178.6(5) ?
C12 C5 C6 C7 . . . . 2.1(7) ?
C1 C6 C7 N1 . . . . -97.4(6) ?
C5 C6 C7 N1 . . . . 83.1(6) ?
C8 N1 C7 C6 . . . . 62.4(6) ?
C9 N1 C7 C6 . . . . -175.9(4) ?
C14 N2 C13 C2 . . . . -109.4(6) ?
C15 N2 C13 C2 . . . . 69.9(6) ?
C3 C2 C13 N2 . . . . -104.4(5) ?
C1 C2 C13 N2 . . . . 75.3(6) ?
C16 N3 C14 N2 . . . . 2.5(6) ?
C17 N3 C14 N2 . . . . -178.2(5) ?
C15 N2 C14 N3 . . . . -2.5(6) ?
C13 N2 C14 N3 . . . . 176.9(4) ?
C14 N2 C15 C16 . . . . 1.5(6) ?
C13 N2 C15 C16 . . . . -177.9(5) ?
N2 C15 C16 N3 . . . . 0.0(7) ?
C14 N3 C16 C15 . . . . -1.5(6) ?
C17 N3 C16 C15 . . . . 179.2(5) ?
C14 N3 C17 C22 . . . . -110.0(6) ?
C16 N3 C17 C22 . . . . 69.2(7) ?
C14 N3 C17 C18 . . . . 70.5(7) ?
C16 N3 C17 C18 . . . . -110.3(6) ?
C22 C17 C18 C19 . . . . 4.0(8) ?
N3 C17 C18 C19 . . . . -176.5(5) ?
C22 C17 C18 C23 . . . . -177.0(6) ?
N3 C17 C18 C23 . . . . 2.5(8) ?
C17 C18 C19 C20 . . . . -0.3(8) ?
C23 C18 C19 C20 . . . . -179.3(6) ?
C18 C19 C20 C21 . . . . -3.7(9) ?
C18 C19 C20 C24 . . . . 176.9(6) ?
C19 C20 C21 C22 . . . . 4.4(9) ?
C24 C20 C21 C22 . . . . -176.3(6) ?
C20 C21 C22 C17 . . . . -0.9(9) ?
C20 C21 C22 C25 . . . . -179.7(7) ?
C18 C17 C22 C21 . . . . -3.4(9) ?
N3 C17 C22 C21 . . . . 177.1(5) ?
C18 C17 C22 C25 . . . . 175.4(6) ?
N3 C17 C22 C25 . . . . -4.1(9) ?

loop_
_cod_related_entry_id
_cod_related_entry_database
_cod_related_entry_code
1 ChemSpider 30655774
